data_4036291
loop_
_publ_author_name
'Baumg\"artner, Kevin'
'Rominger, Frank'
'Mastalerz, Michael'

_publ_section_title
;
 An Oxidative Macrobicyclic Ring Opening of a Triptycene to a Highly
 Functionalized Fluorene Derivative.
;
_journal_issue 17
_journal_name_full 'The Journal of organic chemistry'
_journal_page_first 8881
_journal_page_last 8886
_journal_paper_doi 10.1021/acs.joc.5b01426
_journal_volume 80
_journal_year 2015
_chemical_formula_sum 'C33 H36 Cl3 N O9'
_chemical_formula_weight 696.98
_chemical_name_common '4b in manuscript'
_space_group_crystal_system triclinic
_space_group_IT_number 2
_space_group_name_Hall '-P 1'
_space_group_name_H-M_alt 'P -1'
_atom_sites_solution_hydrogens geom
_audit_creation_method SHELXL-2014/7
_cell_angle_alpha 106.4183(16)
_cell_angle_beta 96.8036(16)
_cell_angle_gamma 102.9450(16)
_cell_formula_units_Z 2
_cell_length_a 9.9084(6)
_cell_length_b 10.3825(7)
_cell_length_c 17.9777(11)
_cell_measurement_reflns_used 8199
_cell_measurement_temperature 200(2)
_cell_measurement_theta_max 24.07
_cell_measurement_theta_min 2.25
_cell_volume 1695.94(19)
_computing_cell_refinement 'Bruker SAINT'
_computing_data_collection 'Bruker APEX2'
_computing_data_reduction 'Bruker SAINT'
_computing_molecular_graphics 'Bruker SHELXTL'
_computing_publication_material 'Bruker SHELXTL'
_computing_structure_refinement 'SHELXL-2014/7 (Sheldrick, 2014)'
_computing_structure_solution 'SHELXS-97 (Sheldrick 2008)'
_diffrn_ambient_temperature 200(2)
_diffrn_measured_fraction_theta_full 0.997
_diffrn_measured_fraction_theta_max 0.997
_diffrn_measurement_device_type 'Bruker APEX-II Quazar area detector'
_diffrn_measurement_method '\f and \w scans'
_diffrn_radiation_type MoK\a
_diffrn_radiation_wavelength 0.71073
_diffrn_reflns_av_R_equivalents 0.0352
_diffrn_reflns_av_unetI/netI 0.0333
_diffrn_reflns_Laue_measured_fraction_full 0.997
_diffrn_reflns_Laue_measured_fraction_max 0.997
_diffrn_reflns_limit_h_max 11
_diffrn_reflns_limit_h_min -11
_diffrn_reflns_limit_k_max 12
_diffrn_reflns_limit_k_min -12
_diffrn_reflns_limit_l_max 19
_diffrn_reflns_limit_l_min -21
_diffrn_reflns_number 28435
_diffrn_reflns_point_group_measured_fraction_full 0.997
_diffrn_reflns_point_group_measured_fraction_max 0.997
_diffrn_reflns_theta_full 25.055
_diffrn_reflns_theta_max 25.055
_diffrn_reflns_theta_min 1.204
_diffrn_source 'ImuS microsource'
_exptl_absorpt_coefficient_mu 0.324
_exptl_absorpt_correction_T_max 0.9579
_exptl_absorpt_correction_T_min 0.8913
_exptl_absorpt_correction_type multi-scan
_exptl_absorpt_process_details
;
Sheldrick, G. M. (2008). <i>SADABS</i>. University of G\"ottingen, Germany.
;
_exptl_crystal_colour red
_exptl_crystal_density_diffrn 1.365
_exptl_crystal_description plate
_exptl_crystal_F_000 728
_exptl_crystal_size_max 0.230
_exptl_crystal_size_mid 0.140
_exptl_crystal_size_min 0.040
_refine_diff_density_max 0.462
_refine_diff_density_min -0.483
_refine_diff_density_rms 0.048
_refine_ls_extinction_method none
_refine_ls_goodness_of_fit_ref 1.026
_refine_ls_hydrogen_treatment constr
_refine_ls_matrix_type full
_refine_ls_number_parameters 438
_refine_ls_number_reflns 5987
_refine_ls_number_restraints 48
_refine_ls_restrained_S_all 1.033
_refine_ls_R_factor_all 0.0798
_refine_ls_R_factor_gt 0.0553
_refine_ls_shift/su_max 0.000
_refine_ls_shift/su_mean 0.000
_refine_ls_structure_factor_coef Fsqd
_refine_ls_weighting_details 'w=1/[\s^2^(Fo^2^)+(0.0510P)^2^+1.7917P] where P=(Fo^2^+2Fc^2^)/3'
_refine_ls_weighting_scheme calc
_refine_ls_wR_factor_gt 0.1285
_refine_ls_wR_factor_ref 0.1423
_reflns_Friedel_coverage 0.000
_reflns_number_gt 4289
_reflns_number_total 5987
_reflns_threshold_expression 'I > 2\s(I)'
_cod_data_source_file jo5b01426_si_002.cif
_cod_data_source_block kba7
_cod_original_cell_volume 1695.93(19)
_cod_database_code 4036291
_shelx_shelxl_version_number 2014/7
_shelx_space_group_comment
; 
The symmetry employed for this shelxl refinement is uniquely defined 
by the following loop, which should always be used as a source of 
symmetry information in preference to the above space-group names. 
They are only intended as comments. 
;
_shelx_estimated_absorpt_t_min 0.929
_shelx_estimated_absorpt_t_max 0.987

loop_
_space_group_symop_operation_xyz
'x, y, z'
'-x, -y, -z'

loop_
_atom_site_label
_atom_site_type_symbol
_atom_site_fract_x
_atom_site_fract_y
_atom_site_fract_z
_atom_site_U_iso_or_equiv
_atom_site_adp_type
_atom_site_occupancy
_atom_site_site_symmetry_order
_atom_site_calc_flag
_atom_site_refinement_flags_posn
_atom_site_refinement_flags_adp
_atom_site_refinement_flags_occupancy
_atom_site_disorder_assembly
_atom_site_disorder_group
C1 C 0.4856(3) 0.5647(3) 0.41675(15) 0.0329(6) Uani 1 1 d . . . . .
O1 O 0.4083(2) 0.44812(18) 0.39878(12) 0.0391(5) Uani 1 1 d . . . . .
C2 C 0.2172(3) 0.6237(2) 0.34414(15) 0.0304(6) Uani 1 1 d . . . . .
C3 C 0.6354(3) 0.5900(3) 0.4048(2) 0.0510(8) Uani 1 1 d . . . . .
H3A H 0.6980 0.6472 0.4561 0.061 Uiso 1 1 calc R U . . .
H3B H 0.6468 0.6456 0.3682 0.061 Uiso 1 1 calc R U . . .
C4 C 0.6854(3) 0.4604(3) 0.37219(19) 0.0480(8) Uani 1 1 d . . . . .
H4A H 0.7898 0.4883 0.3805 0.058 Uiso 1 1 calc R U . . .
H4B H 0.6582 0.3961 0.4027 0.058 Uiso 1 1 calc R U . . .
C5 C 0.6275(4) 0.3837(4) 0.2862(2) 0.0588(9) Uani 1 1 d . . . . .
H5A H 0.6519 0.4486 0.2557 0.071 Uiso 1 1 calc R U . . .
H5B H 0.5232 0.3525 0.2780 0.071 Uiso 1 1 calc R U . . .
C6 C 0.6829(5) 0.2578(4) 0.2545(3) 0.0810(13) Uani 1 1 d . . . . .
H6A H 0.6316 0.2047 0.2005 0.121 Uiso 1 1 calc R U . . .
H6B H 0.6690 0.1984 0.2882 0.121 Uiso 1 1 calc R U . . .
H6C H 0.7837 0.2892 0.2543 0.121 Uiso 1 1 calc R U . . .
C7 C 0.0997(3) 0.6873(3) 0.31665(16) 0.0355(6) Uani 1 1 d . . . . .
H7A H 0.0367 0.6949 0.3556 0.043 Uiso 1 1 calc R U . . .
H7B H 0.1448 0.7829 0.3173 0.043 Uiso 1 1 calc R U . . .
C8 C 0.0097(3) 0.6057(3) 0.23473(17) 0.0433(7) Uani 1 1 d . . . . .
H8A H 0.0723 0.5949 0.1957 0.052 Uiso 1 1 calc R U . . .
H8B H -0.0393 0.5112 0.2344 0.052 Uiso 1 1 calc R U . . .
C9 C -0.0990(4) 0.6747(4) 0.2096(2) 0.0606(9) Uani 1 1 d . . . . .
H9A H -0.0512 0.7716 0.2136 0.073 Uiso 1 1 calc R U . . .
H9B H -0.1667 0.6786 0.2460 0.073 Uiso 1 1 calc R U . . .
C10 C -0.1789(5) 0.5966(5) 0.1255(2) 0.0888(14) Uani 1 1 d . . . . .
H10A H -0.2445 0.6470 0.1103 0.133 Uiso 1 1 calc R U . . .
H10B H -0.2320 0.5028 0.1222 0.133 Uiso 1 1 calc R U . . .
H10C H -0.1118 0.5897 0.0896 0.133 Uiso 1 1 calc R U . . .
C11 C 0.4360(3) 0.6909(2) 0.45399(15) 0.0308(6) Uani 1 1 d . . . . .
C12 C 0.3114(3) 0.7165(2) 0.42385(14) 0.0275(6) Uani 1 1 d . . . . .
C13 C 0.2738(3) 0.8323(3) 0.46849(15) 0.0328(6) Uani 1 1 d . . . . .
H13 H 0.1909 0.8522 0.4479 0.039 Uiso 1 1 calc R U . . .
C14 C 0.3521(3) 0.9186(2) 0.54099(15) 0.0331(6) Uani 1 1 d . . . . .
C15 C 0.4760(3) 0.8923(3) 0.57073(15) 0.0354(7) Uani 1 1 d . . . . .
C16 C 0.5173(3) 0.7812(3) 0.52670(16) 0.0341(6) Uani 1 1 d . . . . .
H16 H 0.6034 0.7654 0.5463 0.041 Uiso 1 1 calc R U . . .
O17 O 0.3178(2) 1.03032(18) 0.58768(11) 0.0437(5) Uani 1 1 d . . . . .
C17 C 0.1863(3) 1.0526(3) 0.56152(19) 0.0470(8) Uani 1 1 d . . . . .
H17A H 0.1689 1.1290 0.6024 0.070 Uiso 1 1 calc R U . . .
H17B H 0.1104 0.9673 0.5515 0.070 Uiso 1 1 calc R U . . .
H17C H 0.1889 1.0767 0.5127 0.070 Uiso 1 1 calc R U . . .
O18 O 0.5482(2) 0.98051(19) 0.64354(11) 0.0450(5) Uani 1 1 d . . . . .
C18 C 0.6664(4) 0.9471(3) 0.6781(2) 0.0588(9) Uani 1 1 d . . . . .
H18A H 0.7050 1.0136 0.7314 0.088 Uiso 1 1 calc R U . . .
H18B H 0.7389 0.9520 0.6456 0.088 Uiso 1 1 calc R U . . .
H18C H 0.6371 0.8525 0.6814 0.088 Uiso 1 1 calc R U . . .
C21 C 0.2555(3) 0.4468(2) 0.23427(14) 0.0277(6) Uani 1 1 d . . . . .
C22 C 0.2971(3) 0.5886(2) 0.27770(14) 0.0280(6) Uani 1 1 d . . . . .
C23 C 0.3950(3) 0.6839(3) 0.25692(15) 0.0298(6) Uani 1 1 d . . . . .
H23 H 0.4257 0.7792 0.2886 0.036 Uiso 1 1 calc R U . . .
C24 C 0.4469(3) 0.6369(3) 0.18898(15) 0.0303(6) Uani 1 1 d . . . . .
C25 C 0.4004(3) 0.4935(3) 0.14219(15) 0.0311(6) Uani 1 1 d . . . . .
C26 C 0.3080(3) 0.3995(3) 0.16474(15) 0.0307(6) Uani 1 1 d . . . . .
H26 H 0.2794 0.3036 0.1341 0.037 Uiso 1 1 calc R U . . .
O27 O 0.5422(2) 0.71707(18) 0.16186(11) 0.0407(5) Uani 1 1 d . . . . .
C27 C 0.5982(4) 0.8618(3) 0.20630(19) 0.0508(8) Uani 1 1 d . . . . .
H27A H 0.6720 0.9045 0.1821 0.076 Uiso 1 1 calc R U . . .
H27B H 0.6385 0.8715 0.2607 0.076 Uiso 1 1 calc R U . . .
H27C H 0.5225 0.9085 0.2066 0.076 Uiso 1 1 calc R U . . .
O28 O 0.4577(2) 0.46201(19) 0.07685(11) 0.0439(5) Uani 1 1 d . . . . .
C28 C 0.4257(4) 0.3183(3) 0.03086(18) 0.0512(8) Uani 1 1 d . . . . .
H28A H 0.4732 0.3092 -0.0144 0.077 Uiso 1 1 calc R U . . .
H28B H 0.3235 0.2811 0.0119 0.077 Uiso 1 1 calc R U . . .
H28C H 0.4586 0.2660 0.0635 0.077 Uiso 1 1 calc R U . . .
C31 C 0.1637(3) 0.3727(3) 0.27436(15) 0.0295(6) Uani 1 1 d . . . . .
C32 C 0.1467(3) 0.4787(3) 0.34542(15) 0.0299(6) Uani 1 1 d . . . . .
C33 C 0.0801(3) 0.4499(3) 0.40139(16) 0.0356(7) Uani 1 1 d . . . . .
H33 H 0.0678 0.5232 0.4434 0.043 Uiso 1 1 calc R U . . .
C34 C 0.0266(3) 0.3064(3) 0.39752(18) 0.0443(8) Uani 1 1 d . . . . .
O34 O -0.0138(3) 0.2715(2) 0.45189(14) 0.0715(8) Uani 1 1 d . . . . .
C35 C 0.0274(3) 0.1914(3) 0.32115(18) 0.0427(7) Uani 1 1 d . . . . .
O35 O -0.0203(3) 0.0699(2) 0.31558(15) 0.0696(8) Uani 1 1 d . . . . .
C36 C 0.0947(3) 0.2370(3) 0.26162(16) 0.0348(6) Uani 1 1 d . . . . .
N36 N 0.0923(3) 0.1241(2) 0.19060(15) 0.0463(7) Uani 1 1 d . . . . .
O37 O -0.0209(3) 0.0438(2) 0.15573(15) 0.0743(8) Uani 1 1 d . . . . .
O38 O 0.2054(3) 0.1139(2) 0.17095(13) 0.0546(6) Uani 1 1 d . . . . .
C41 C 0.1602(4) -0.1654(4) 0.0236(2) 0.0559(12) Uani 0.899(5) 1 d D U P A 1
H41 H 0.1254 -0.0897 0.0570 0.067 Uiso 0.899(5) 1 calc R U P A 1
Cl1 Cl 0.01722(17) -0.27994(14) -0.04899(8) 0.0926(6) Uani 0.899(5) 1 d D U P A 1
Cl2 Cl 0.29425(19) -0.0877(2) -0.01664(11) 0.1156(7) Uani 0.899(5) 1 d D U P A 1
Cl3 Cl 0.2220(2) -0.25246(19) 0.08421(10) 0.0988(6) Uani 0.899(5) 1 d D U P A 1
C41B C 0.151(4) -0.165(4) 0.010(2) 0.27(7) Uiso 0.101(5) 1 d D . P A 2
H41B H 0.0677 -0.1487 0.0336 0.328 Uiso 0.101(5) 1 calc R U P A 2
Cl1B Cl 0.107(5) -0.301(4) -0.080(2) 0.31(2) Uiso 0.101(5) 1 d D . P A 2
Cl2B Cl 0.275(3) -0.206(3) 0.0696(14) 0.148(10) Uiso 0.101(5) 1 d D . P A 2
Cl3B Cl 0.240(4) -0.025(3) -0.0170(19) 0.233(16) Uiso 0.101(5) 1 d D . P A 2

loop_
_atom_site_aniso_label
_atom_site_aniso_U_11
_atom_site_aniso_U_22
_atom_site_aniso_U_33
_atom_site_aniso_U_23
_atom_site_aniso_U_13
_atom_site_aniso_U_12
C1 0.0413(16) 0.0282(14) 0.0265(14) 0.0063(11) 0.0082(12) 0.0063(12)
O1 0.0410(11) 0.0270(10) 0.0463(12) 0.0071(9) 0.0109(9) 0.0076(9)
C2 0.0363(15) 0.0249(13) 0.0286(14) 0.0043(11) 0.0149(12) 0.0067(11)
C3 0.0450(19) 0.0395(17) 0.063(2) 0.0038(15) 0.0229(16) 0.0095(14)
C4 0.0397(18) 0.0468(17) 0.057(2) 0.0104(15) 0.0198(15) 0.0128(14)
C5 0.066(2) 0.061(2) 0.054(2) 0.0131(17) 0.0224(18) 0.0260(18)
C6 0.083(3) 0.069(3) 0.082(3) -0.002(2) 0.032(2) 0.030(2)
C7 0.0403(16) 0.0297(14) 0.0371(16) 0.0070(12) 0.0158(13) 0.0113(12)
C8 0.0452(18) 0.0426(16) 0.0401(18) 0.0056(14) 0.0086(14) 0.0176(14)
C9 0.060(2) 0.072(2) 0.052(2) 0.0111(18) 0.0067(17) 0.0345(19)
C10 0.075(3) 0.131(4) 0.064(3) 0.016(3) 0.006(2) 0.056(3)
C11 0.0424(16) 0.0238(13) 0.0261(14) 0.0071(11) 0.0165(12) 0.0048(11)
C12 0.0358(15) 0.0217(12) 0.0249(14) 0.0065(10) 0.0166(11) 0.0033(11)
C13 0.0437(16) 0.0271(13) 0.0287(15) 0.0075(12) 0.0185(13) 0.0075(12)
C14 0.0505(18) 0.0202(12) 0.0279(15) 0.0041(11) 0.0217(13) 0.0052(12)
C15 0.0521(18) 0.0223(13) 0.0258(15) 0.0039(11) 0.0130(13) 0.0002(12)
C16 0.0413(16) 0.0284(13) 0.0309(15) 0.0085(12) 0.0119(13) 0.0050(12)
O17 0.0616(14) 0.0284(10) 0.0355(11) -0.0017(8) 0.0202(10) 0.0108(9)
C17 0.061(2) 0.0339(15) 0.0491(19) 0.0095(14) 0.0287(16) 0.0152(14)
O18 0.0641(14) 0.0331(10) 0.0282(11) 0.0003(9) 0.0047(10) 0.0086(10)
C18 0.075(3) 0.0413(18) 0.046(2) 0.0018(15) -0.0055(18) 0.0122(17)
C21 0.0332(14) 0.0261(13) 0.0231(13) 0.0047(11) 0.0091(11) 0.0088(11)
C22 0.0356(15) 0.0274(13) 0.0216(13) 0.0054(11) 0.0103(11) 0.0102(11)
C23 0.0384(15) 0.0248(13) 0.0246(14) 0.0057(11) 0.0097(12) 0.0066(11)
C24 0.0342(15) 0.0331(14) 0.0247(14) 0.0108(11) 0.0108(11) 0.0068(11)
C25 0.0393(15) 0.0341(14) 0.0198(13) 0.0043(11) 0.0133(12) 0.0113(12)
C26 0.0392(16) 0.0262(13) 0.0234(14) 0.0027(11) 0.0082(12) 0.0081(11)
O27 0.0517(12) 0.0329(10) 0.0320(11) 0.0053(8) 0.0221(9) -0.0002(9)
C27 0.066(2) 0.0331(15) 0.0442(19) 0.0054(14) 0.0275(16) -0.0043(14)
O28 0.0623(14) 0.0381(11) 0.0286(11) 0.0032(9) 0.0258(10) 0.0087(10)
C28 0.080(2) 0.0396(17) 0.0325(17) 0.0013(14) 0.0300(16) 0.0172(16)
C31 0.0344(15) 0.0268(13) 0.0262(14) 0.0050(11) 0.0098(11) 0.0084(11)
C32 0.0294(14) 0.0277(13) 0.0304(15) 0.0058(11) 0.0103(12) 0.0054(11)
C33 0.0398(16) 0.0294(14) 0.0340(16) 0.0030(12) 0.0197(13) 0.0050(12)
C34 0.0516(19) 0.0347(15) 0.0454(19) 0.0097(14) 0.0281(15) 0.0037(13)
O34 0.112(2) 0.0404(12) 0.0622(16) 0.0134(11) 0.0572(16) 0.0029(13)
C35 0.0499(19) 0.0283(15) 0.0482(19) 0.0101(13) 0.0226(15) 0.0033(13)
O35 0.107(2) 0.0314(12) 0.0700(17) 0.0128(11) 0.0534(15) 0.0027(12)
C36 0.0435(17) 0.0267(13) 0.0296(15) 0.0026(11) 0.0130(13) 0.0058(12)
N36 0.0697(19) 0.0256(12) 0.0373(15) 0.0035(11) 0.0169(14) 0.0051(13)
O37 0.087(2) 0.0445(14) 0.0586(16) -0.0095(12) 0.0086(14) -0.0115(14)
O38 0.0858(18) 0.0396(12) 0.0453(13) 0.0089(10) 0.0337(13) 0.0256(12)
C41 0.064(3) 0.052(2) 0.042(2) -0.0008(17) 0.0019(18) 0.0221(19)
Cl1 0.1011(11) 0.0793(9) 0.0670(9) 0.0097(6) -0.0282(7) 0.0050(7)
Cl2 0.1029(12) 0.1215(14) 0.1335(15) 0.0525(11) 0.0496(10) 0.0231(10)
Cl3 0.0905(11) 0.1101(12) 0.0960(11) 0.0511(10) -0.0155(8) 0.0214(9)

loop_
_atom_type_symbol
_atom_type_description
_atom_type_scat_dispersion_real
_atom_type_scat_dispersion_imag
_atom_type_scat_source
C C 0.0033 0.0016 'International Tables Vol C Tables 4.2.6.8 and 6.1.1.4'
H H 0.0000 0.0000 'International Tables Vol C Tables 4.2.6.8 and 6.1.1.4'
N N 0.0061 0.0033 'International Tables Vol C Tables 4.2.6.8 and 6.1.1.4'
O O 0.0106 0.0060 'International Tables Vol C Tables 4.2.6.8 and 6.1.1.4'
Cl Cl 0.1484 0.1585 'International Tables Vol C Tables 4.2.6.8 and 6.1.1.4'

loop_
_geom_angle_atom_site_label_1
_geom_angle_atom_site_label_2
_geom_angle_atom_site_label_3
_geom_angle
O1 C1 C3 121.6(2)
O1 C1 C11 121.2(2)
C3 C1 C11 117.2(2)
C22 C2 C32 100.71(19)
C22 C2 C12 114.1(2)
C32 C2 C12 112.3(2)
C22 C2 C7 108.0(2)
C32 C2 C7 108.0(2)
C12 C2 C7 112.8(2)
C1 C3 C4 116.1(2)
C1 C3 H3A 108.3
C4 C3 H3A 108.3
C1 C3 H3B 108.3
C4 C3 H3B 108.3
H3A C3 H3B 107.4
C5 C4 C3 114.3(3)
C5 C4 H4A 108.7
C3 C4 H4A 108.7
C5 C4 H4B 108.7
C3 C4 H4B 108.7
H4A C4 H4B 107.6
C4 C5 C6 113.3(3)
C4 C5 H5A 108.9
C6 C5 H5A 108.9
C4 C5 H5B 108.9
C6 C5 H5B 108.9
H5A C5 H5B 107.7
C5 C6 H6A 109.5
C5 C6 H6B 109.5
H6A C6 H6B 109.5
C5 C6 H6C 109.5
H6A C6 H6C 109.5
H6B C6 H6C 109.5
C8 C7 C2 115.4(2)
C8 C7 H7A 108.4
C2 C7 H7A 108.4
C8 C7 H7B 108.4
C2 C7 H7B 108.4
H7A C7 H7B 107.5
C9 C8 C7 113.2(2)
C9 C8 H8A 108.9
C7 C8 H8A 108.9
C9 C8 H8B 108.9
C7 C8 H8B 108.9
H8A C8 H8B 107.7
C8 C9 C10 111.8(3)
C8 C9 H9A 109.3
C10 C9 H9A 109.3
C8 C9 H9B 109.3
C10 C9 H9B 109.3
H9A C9 H9B 107.9
C9 C10 H10A 109.5
C9 C10 H10B 109.5
H10A C10 H10B 109.5
C9 C10 H10C 109.5
H10A C10 H10C 109.5
H10B C10 H10C 109.5
C16 C11 C12 119.2(2)
C16 C11 C1 116.0(2)
C12 C11 C1 124.6(2)
C13 C12 C11 117.9(2)
C13 C12 C2 119.6(2)
C11 C12 C2 122.5(2)
C14 C13 C12 122.7(3)
C14 C13 H13 118.7
C12 C13 H13 118.7
O17 C14 C13 124.9(3)
O17 C14 C15 116.1(2)
C13 C14 C15 119.1(2)
O18 C15 C16 124.4(3)
O18 C15 C14 116.3(2)
C16 C15 C14 119.3(2)
C15 C16 C11 121.9(3)
C15 C16 H16 119.1
C11 C16 H16 119.1
C14 O17 C17 117.0(2)
O17 C17 H17A 109.5
O17 C17 H17B 109.5
H17A C17 H17B 109.5
O17 C17 H17C 109.5
H17A C17 H17C 109.5
H17B C17 H17C 109.5
C15 O18 C18 117.0(2)
O18 C18 H18A 109.5
O18 C18 H18B 109.5
H18A C18 H18B 109.5
O18 C18 H18C 109.5
H18A C18 H18C 109.5
H18B C18 H18C 109.5
C22 C21 C26 119.4(2)
C22 C21 C31 108.9(2)
C26 C21 C31 131.6(2)
C23 C22 C21 121.8(2)
C23 C22 C2 125.6(2)
C21 C22 C2 112.5(2)
C24 C23 C22 118.5(2)
C24 C23 H23 120.7
C22 C23 H23 120.7
O27 C24 C23 125.0(2)
O27 C24 C25 114.8(2)
C23 C24 C25 120.2(2)
O28 C25 C26 125.0(2)
O28 C25 C24 114.1(2)
C26 C25 C24 120.8(2)
C25 C26 C21 119.2(2)
C25 C26 H26 120.4
C21 C26 H26 120.4
C24 O27 C27 118.8(2)
O27 C27 H27A 109.5
O27 C27 H27B 109.5
H27A C27 H27B 109.5
O27 C27 H27C 109.5
H27A C27 H27C 109.5
H27B C27 H27C 109.5
C25 O28 C28 117.3(2)
O28 C28 H28A 109.5
O28 C28 H28B 109.5
H28A C28 H28B 109.5
O28 C28 H28C 109.5
H28A C28 H28C 109.5
H28B C28 H28C 109.5
C36 C31 C21 135.6(2)
C36 C31 C32 117.5(2)
C21 C31 C32 107.0(2)
C33 C32 C31 124.9(2)
C33 C32 C2 125.6(2)
C31 C32 C2 109.4(2)
C32 C33 C34 119.4(2)
C32 C33 H33 120.3
C34 C33 H33 120.3
O34 C34 C33 123.6(3)
O34 C34 C35 118.5(3)
C33 C34 C35 117.9(2)
O35 C35 C36 123.9(3)
O35 C35 C34 119.2(3)
C36 C35 C34 116.9(2)
C31 C36 C35 122.2(2)
C31 C36 N36 123.0(2)
C35 C36 N36 114.6(2)
O37 N36 O38 123.8(3)
O37 N36 C36 117.8(3)
O38 N36 C36 118.3(3)
Cl2 C41 Cl3 111.3(2)
Cl2 C41 Cl1 112.2(2)
Cl3 C41 Cl1 109.7(2)
Cl2 C41 H41 107.8
Cl3 C41 H41 107.8
Cl1 C41 H41 107.8
Cl1B C41B Cl3B 102.0(19)
Cl1B C41B Cl2B 105.3(19)
Cl3B C41B Cl2B 107.4(19)
Cl1B C41B H41B 113.7
Cl3B C41B H41B 113.7
Cl2B C41B H41B 113.7

loop_
_geom_bond_atom_site_label_1
_geom_bond_atom_site_label_2
_geom_bond_distance
C1 O1 1.209(3)
C1 C3 1.500(4)
C1 C11 1.509(4)
C2 C22 1.514(3)
C2 C32 1.519(3)
C2 C12 1.534(4)
C2 C7 1.558(4)
C3 C4 1.524(4)
C3 H3A 0.9900
C3 H3B 0.9900
C4 C5 1.497(5)
C4 H4A 0.9900
C4 H4B 0.9900
C5 C6 1.520(5)
C5 H5A 0.9900
C5 H5B 0.9900
C6 H6A 0.9800
C6 H6B 0.9800
C6 H6C 0.9800
C7 C8 1.526(4)
C7 H7A 0.9900
C7 H7B 0.9900
C8 C9 1.514(4)
C8 H8A 0.9900
C8 H8B 0.9900
C9 C10 1.520(5)
C9 H9A 0.9900
C9 H9B 0.9900
C10 H10A 0.9800
C10 H10B 0.9800
C10 H10C 0.9800
C11 C16 1.398(4)
C11 C12 1.399(4)
C12 C13 1.398(3)
C13 C14 1.375(4)
C13 H13 0.9500
C14 O17 1.363(3)
C14 C15 1.395(4)
C15 O18 1.368(3)
C15 C16 1.377(4)
C16 H16 0.9500
O17 C17 1.423(4)
C17 H17A 0.9800
C17 H17B 0.9800
C17 H17C 0.9800
O18 C18 1.418(4)
C18 H18A 0.9800
C18 H18B 0.9800
C18 H18C 0.9800
C21 C22 1.396(3)
C21 C26 1.413(3)
C21 C31 1.447(4)
C22 C23 1.387(4)
C23 C24 1.385(3)
C23 H23 0.9500
C24 O27 1.345(3)
C24 C25 1.425(4)
C25 O28 1.354(3)
C25 C26 1.366(4)
C26 H26 0.9500
O27 C27 1.431(3)
C27 H27A 0.9800
C27 H27B 0.9800
C27 H27C 0.9800
O28 C28 1.428(3)
C28 H28A 0.9800
C28 H28B 0.9800
C28 H28C 0.9800
C31 C36 1.362(4)
C31 C32 1.487(3)
C32 C33 1.333(4)
C33 C34 1.444(4)
C33 H33 0.9500
C34 O34 1.214(3)
C34 C35 1.546(4)
C35 O35 1.214(3)
C35 C36 1.459(4)
C36 N36 1.462(3)
N36 O37 1.210(3)
N36 O38 1.232(3)
C41 Cl2 1.737(4)
C41 Cl3 1.739(4)
C41 Cl1 1.748(4)
C41 H41 1.0000
C41B Cl1B 1.740(17)
C41B Cl3B 1.744(17)
C41B Cl2B 1.745(17)
C41B H41B 1.0000

loop_
_geom_torsion_atom_site_label_1
_geom_torsion_atom_site_label_2
_geom_torsion_atom_site_label_3
_geom_torsion_atom_site_label_4
_geom_torsion
O1 C1 C3 C4 -2.6(4)
C11 C1 C3 C4 176.1(3)
C1 C3 C4 C5 73.8(4)
C3 C4 C5 C6 178.0(3)
C22 C2 C7 C8 48.3(3)
C32 C2 C7 C8 -59.9(3)
C12 C2 C7 C8 175.4(2)
C2 C7 C8 C9 -177.8(3)
C7 C8 C9 C10 175.6(3)
O1 C1 C11 C16 124.1(3)
C3 C1 C11 C16 -54.6(3)
O1 C1 C11 C12 -50.9(4)
C3 C1 C11 C12 130.4(3)
C16 C11 C12 C13 -0.1(3)
C1 C11 C12 C13 174.8(2)
C16 C11 C12 C2 179.2(2)
C1 C11 C12 C2 -5.9(4)
C22 C2 C12 C13 133.1(2)
C32 C2 C12 C13 -113.1(3)
C7 C2 C12 C13 9.3(3)
C22 C2 C12 C11 -46.2(3)
C32 C2 C12 C11 67.6(3)
C7 C2 C12 C11 -170.0(2)
C11 C12 C13 C14 -1.8(4)
C2 C12 C13 C14 178.9(2)
C12 C13 C14 O17 -178.1(2)
C12 C13 C14 C15 1.7(4)
O17 C14 C15 O18 0.6(3)
C13 C14 C15 O18 -179.2(2)
O17 C14 C15 C16 -179.9(2)
C13 C14 C15 C16 0.3(4)
O18 C15 C16 C11 177.3(2)
C14 C15 C16 C11 -2.1(4)
C12 C11 C16 C15 2.0(4)
C1 C11 C16 C15 -173.3(2)
C13 C14 O17 C17 4.7(4)
C15 C14 O17 C17 -175.1(2)
C16 C15 O18 C18 -5.6(4)
C14 C15 O18 C18 173.8(3)
C26 C21 C22 C23 -3.6(4)
C31 C21 C22 C23 174.6(2)
C26 C21 C22 C2 172.7(2)
C31 C21 C22 C2 -9.1(3)
C32 C2 C22 C23 -171.6(3)
C12 C2 C22 C23 -51.1(4)
C7 C2 C22 C23 75.2(3)
C32 C2 C22 C21 12.2(3)
C12 C2 C22 C21 132.7(2)
C7 C2 C22 C21 -100.9(2)
C21 C22 C23 C24 3.2(4)
C2 C22 C23 C24 -172.7(2)
C22 C23 C24 O27 -179.8(2)
C22 C23 C24 C25 -0.3(4)
O27 C24 C25 O28 -1.4(4)
C23 C24 C25 O28 179.0(2)
O27 C24 C25 C26 177.3(2)
C23 C24 C25 C26 -2.2(4)
O28 C25 C26 C21 -179.6(3)
C24 C25 C26 C21 1.8(4)
C22 C21 C26 C25 1.1(4)
C31 C21 C26 C25 -176.6(3)
C23 C24 O27 C27 1.4(4)
C25 C24 O27 C27 -178.1(3)
C26 C25 O28 C28 -4.1(4)
C24 C25 O28 C28 174.6(3)
C22 C21 C31 C36 -178.6(3)
C26 C21 C31 C36 -0.7(5)
C22 C21 C31 C32 1.6(3)
C26 C21 C31 C32 179.5(3)
C36 C31 C32 C33 6.6(4)
C21 C31 C32 C33 -173.6(3)
C36 C31 C32 C2 -173.6(2)
C21 C31 C32 C2 6.3(3)
C22 C2 C32 C33 169.1(3)
C12 C2 C32 C33 47.3(4)
C7 C2 C32 C33 -77.8(3)
C22 C2 C32 C31 -10.8(3)
C12 C2 C32 C31 -132.6(2)
C7 C2 C32 C31 102.4(2)
C31 C32 C33 C34 4.2(4)
C2 C32 C33 C34 -175.6(3)
C32 C33 C34 O34 167.3(3)
C32 C33 C34 C35 -9.9(4)
O34 C34 C35 O35 4.5(5)
C33 C34 C35 O35 -178.1(3)
O34 C34 C35 C36 -171.7(3)
C33 C34 C35 C36 5.6(4)
C21 C31 C36 C35 169.3(3)
C32 C31 C36 C35 -10.9(4)
C21 C31 C36 N36 -5.4(5)
C32 C31 C36 N36 174.5(3)
O35 C35 C36 C31 -171.0(3)
C34 C35 C36 C31 5.1(4)
O35 C35 C36 N36 4.0(5)
C34 C35 C36 N36 -179.9(3)
C31 C36 N36 O37 -130.8(3)
C35 C36 N36 O37 54.2(4)
C31 C36 N36 O38 51.1(4)
C35 C36 N36 O38 -123.9(3)
